data_4069166
loop_
_publ_author_name
'Shaw, Anthony P.'
'Norton, Jack R.'
'Buccella, Daniela'
'Sites, Lauren A.'
'Kleinbach, Shannon S.'
'Jarem, Daniel A.'
'Bocage, Katherine M.'
'Nataro, Chip'

_publ_section_title
;
 Synthesis, Electrochemistry, and Reactivity of Half-Sandwich Ruthenium
 Complexes Bearing Metallocene-Based Bisphosphines
;
_journal_issue 13
_journal_name_full Organometallics
_journal_page_first 3804
_journal_paper_doi 10.1021/om900062a
_journal_volume 28
_journal_year 2009
_chemical_formula_sum 'C56 H58 Co F6 O P3 Ru'
_chemical_formula_weight 1113.93
_chemical_name_systematic
;

 ?

;
_space_group_IT_number 14
_symmetry_cell_setting monoclinic
_symmetry_space_group_name_Hall '-P 2ybc'
_symmetry_space_group_name_H-M 'P 1 21/c 1'
_atom_sites_solution_hydrogens geom
_atom_sites_solution_primary direct
_atom_sites_solution_secondary difmap
_audit_creation_method SHELXL-97
_cell_angle_alpha 90.00
_cell_angle_beta 92.002(2)
_cell_angle_gamma 90.00
_cell_formula_units_Z 4
_cell_length_a 15.8294(19)
_cell_length_b 15.4514(18)
_cell_length_c 20.606(2)
_cell_measurement_reflns_used 9922
_cell_measurement_temperature 125(2)
_cell_measurement_theta_max 30.57
_cell_measurement_theta_min 2.38
_cell_volume 5036.9(10)
_computing_cell_refinement 'Bruker SMART'
_computing_data_collection 'Bruker SMART'
_computing_data_reduction 'Bruker SAINT'
_computing_molecular_graphics 'Bruker SHELXTL'
_computing_publication_material 'Bruker SHELXTL'
_computing_structure_refinement 'SHELXL-97 (Sheldrick, 1997)'
_computing_structure_solution 'SHELXS-97 (Sheldrick, 1990)'
_diffrn_ambient_temperature 125(2)
_diffrn_measured_fraction_theta_full 0.993
_diffrn_measured_fraction_theta_max 0.993
_diffrn_measurement_device_type 'CCD area detector'
_diffrn_measurement_method 'phi and omega scans'
_diffrn_radiation_monochromator graphite
_diffrn_radiation_source 'fine-focus sealed tube'
_diffrn_radiation_type MoK\a
_diffrn_radiation_wavelength 0.71073
_diffrn_reflns_av_R_equivalents 0.1072
_diffrn_reflns_av_sigmaI/netI 0.0909
_diffrn_reflns_limit_h_max 22
_diffrn_reflns_limit_h_min -22
_diffrn_reflns_limit_k_max 22
_diffrn_reflns_limit_k_min -22
_diffrn_reflns_limit_l_max 29
_diffrn_reflns_limit_l_min -29
_diffrn_reflns_number 78581
_diffrn_reflns_theta_full 30.75
_diffrn_reflns_theta_max 30.75
_diffrn_reflns_theta_min 1.29
_exptl_absorpt_coefficient_mu 0.786
_exptl_absorpt_correction_T_max 0.9922
_exptl_absorpt_correction_T_min 0.7285
_exptl_absorpt_correction_type empirical
_exptl_absorpt_process_details SADABS
_exptl_crystal_colour GREEN
_exptl_crystal_density_diffrn 1.469
_exptl_crystal_density_method 'not measured'
_exptl_crystal_description PLATE
_exptl_crystal_F_000 2288
_exptl_crystal_size_max 0.43
_exptl_crystal_size_mid 0.31
_exptl_crystal_size_min 0.01
_refine_diff_density_max 1.381
_refine_diff_density_min -1.278
_refine_diff_density_rms 0.126
_refine_ls_extinction_coef 0.00016(8)
_refine_ls_extinction_expression Fc^*^=kFc[1+0.001xFc^2^\l^3^/sin(2\q)]^-1/4^
_refine_ls_extinction_method SHELXL
_refine_ls_goodness_of_fit_ref 1.048
_refine_ls_hydrogen_treatment constr
_refine_ls_matrix_type full
_refine_ls_number_parameters 614
_refine_ls_number_reflns 15606
_refine_ls_number_restraints 0
_refine_ls_restrained_S_all 1.048
_refine_ls_R_factor_all 0.1218
_refine_ls_R_factor_gt 0.0494
_refine_ls_shift/su_max 0.001
_refine_ls_shift/su_mean 0.000
_refine_ls_structure_factor_coef Fsqd
_refine_ls_weighting_details 'calc w=1/[\s^2^(Fo^2^)+(0.0399P)^2^+10.6674P] where P=(Fo^2^+2Fc^2^)/3'
_refine_ls_weighting_scheme calc
_refine_ls_wR_factor_gt 0.1016
_refine_ls_wR_factor_ref 0.1331
_reflns_number_gt 9256
_reflns_number_total 15606
_reflns_threshold_expression >2sigma(I)
_cod_data_source_file om900062a_si_001.cif
_cod_data_source_block ruals10
_cod_depositor_comments
;
The following automatic conversions were performed:

'_symmetry_cell_setting' value 'Monoclinic' changed to 'monoclinic'
according to /home/saulius/struct/CIF-dictionaries/cif_core.dic
dictionary named 'cif_core.dic' version 2.4.2 from
2011-04-26.

'_exptl_absorpt_correction_type' value 'EMPIRICAL'
changed to 'empirical' according to
/home/saulius/struct/CIF-dictionaries/cif_core.dic dictionary named
'cif_core.dic' version 2.4.2 from 2011-04-26.

Automatic conversion script
Id: cif_fix_values 1715 2011-07-08 13:25:40Z adriana 
;
_cod_original_cell_volume 5036.8(10)
_cod_original_sg_symbol_H-M P2(1)/c
_cod_database_code 4069166

loop_
_symmetry_equiv_pos_as_xyz
'x, y, z'
'-x, y+1/2, -z+1/2'
'-x, -y, -z'
'x, -y-1/2, z-1/2'

loop_
_atom_site_label
_atom_site_type_symbol
_atom_site_fract_x
_atom_site_fract_y
_atom_site_fract_z
_atom_site_U_iso_or_equiv
_atom_site_adp_type
_atom_site_occupancy
_atom_site_symmetry_multiplicity
_atom_site_calc_flag
_atom_site_refinement_flags
Ru Ru 0.197228(18) 0.239912(17) 0.256096(13) 0.01529(7) Uani 1 1 d .
Co Co 0.33114(3) 0.06477(3) 0.39177(2) 0.02063(12) Uani 1 1 d .
P1 P 0.24071(6) 0.26738(6) 0.36073(4) 0.01613(18) Uani 1 1 d .
P2 P 0.29685(6) 0.13998(5) 0.23211(4) 0.01647(18) Uani 1 1 d .
C1 C 0.0924(2) 0.2696(2) 0.18318(17) 0.0222(7) Uani 1 1 d .
C2 C 0.1697(2) 0.2800(2) 0.15178(16) 0.0195(7) Uani 1 1 d .
C3 C 0.2164(2) 0.3492(2) 0.18343(17) 0.0209(7) Uani 1 1 d .
C4 C 0.1660(2) 0.3814(2) 0.23408(17) 0.0216(8) Uani 1 1 d .
C5 C 0.0897(2) 0.3312(2) 0.23543(17) 0.0229(8) Uani 1 1 d .
C6 C 0.0200(3) 0.2122(3) 0.1628(2) 0.0312(9) Uani 1 1 d .
H6A H -0.0161 0.2421 0.1304 0.047 Uiso 1 1 calc R
H6B H -0.0131 0.1981 0.2007 0.047 Uiso 1 1 calc R
H6C H 0.0418 0.1587 0.1440 0.047 Uiso 1 1 calc R
C7 C 0.1937(3) 0.2397(2) 0.08860(16) 0.0244(8) Uani 1 1 d .
H7A H 0.1713 0.2749 0.0524 0.037 Uiso 1 1 calc R
H7B H 0.1701 0.1811 0.0854 0.037 Uiso 1 1 calc R
H7C H 0.2555 0.2368 0.0869 0.037 Uiso 1 1 calc R
C8 C 0.2952(3) 0.3903(2) 0.15840(18) 0.0259(8) Uani 1 1 d .
H8A H 0.2794 0.4358 0.1272 0.039 Uiso 1 1 calc R
H8B H 0.3290 0.3463 0.1370 0.039 Uiso 1 1 calc R
H8C H 0.3283 0.4155 0.1947 0.039 Uiso 1 1 calc R
C9 C 0.1809(3) 0.4634(2) 0.27163(18) 0.0291(9) Uani 1 1 d .
H9A H 0.1586 0.5125 0.2463 0.044 Uiso 1 1 calc R
H9B H 0.2417 0.4711 0.2802 0.044 Uiso 1 1 calc R
H9C H 0.1521 0.4600 0.3129 0.044 Uiso 1 1 calc R
C10 C 0.0151(3) 0.3492(3) 0.2755(2) 0.0327(10) Uani 1 1 d .
H10A H -0.0213 0.3921 0.2534 0.049 Uiso 1 1 calc R
H10B H 0.0343 0.3717 0.3179 0.049 Uiso 1 1 calc R
H10C H -0.0168 0.2956 0.2814 0.049 Uiso 1 1 calc R
C11 C 0.2778(2) 0.1807(2) 0.41577(16) 0.0195(7) Uani 1 1 d .
C12 C 0.2290(3) 0.1084(2) 0.43767(17) 0.0232(8) Uani 1 1 d .
H12A H 0.1688 0.0959 0.4246 0.028 Uiso 1 1 calc R
C13 C 0.2808(3) 0.0571(3) 0.48100(18) 0.0282(9) Uani 1 1 d .
H13A H 0.2631 0.0028 0.5032 0.034 Uiso 1 1 calc R
C14 C 0.3620(3) 0.0955(2) 0.48566(17) 0.0272(9) Uani 1 1 d .
H14A H 0.4118 0.0730 0.5117 0.033 Uiso 1 1 calc R
C15 C 0.3609(3) 0.1713(2) 0.44580(17) 0.0239(8) Uani 1 1 d .
H15A H 0.4101 0.2105 0.4391 0.029 Uiso 1 1 calc R
C16 C 0.3380(2) 0.0621(2) 0.29331(17) 0.0197(7) Uani 1 1 d .
C17 C 0.2848(3) -0.0061(2) 0.31625(18) 0.0237(8) Uani 1 1 d .
H17A H 0.2236 -0.0140 0.3041 0.028 Uiso 1 1 calc R
C18 C 0.3332(3) -0.0597(2) 0.35956(19) 0.0295(9) Uani 1 1 d .
H18A H 0.3120 -0.1115 0.3831 0.035 Uiso 1 1 calc R
C19 C 0.4165(3) -0.0254(3) 0.36434(19) 0.0293(9) Uani 1 1 d .
H19A H 0.4642 -0.0489 0.3921 0.035 Uiso 1 1 calc R
C20 C 0.4199(3) 0.0494(2) 0.32376(18) 0.0245(8) Uani 1 1 d .
H20A H 0.4705 0.0872 0.3182 0.029 Uiso 1 1 calc R
C21 C 0.1283(2) 0.1430(2) 0.29244(16) 0.0198(7) Uani 1 1 d .
C22 C 0.0818(2) 0.0886(2) 0.31395(18) 0.0236(8) Uani 1 1 d .
C23 C 0.0259(3) 0.0383(3) 0.35211(18) 0.0301(9) Uani 1 1 d .
C24 C -0.0553(3) 0.0699(3) 0.3652(2) 0.0421(12) Uani 1 1 d .
H24A H -0.0743 0.1225 0.3456 0.051 Uiso 1 1 calc R
C25 C -0.1080(4) 0.0258(4) 0.4060(3) 0.0572(16) Uani 1 1 d .
H25A H -0.1628 0.0476 0.4141 0.069 Uiso 1 1 calc R
C26 C -0.0804(4) -0.0499(4) 0.4347(3) 0.065(2) Uani 1 1 d .
H26A H -0.1163 -0.0800 0.4630 0.078 Uiso 1 1 calc R
C27 C -0.0019(4) -0.0826(3) 0.4232(2) 0.0548(16) Uani 1 1 d .
H27A H 0.0162 -0.1350 0.4435 0.066 Uiso 1 1 calc R
C28 C 0.0516(3) -0.0392(3) 0.3818(2) 0.0388(11) Uani 1 1 d .
H28A H 0.1058 -0.0623 0.3737 0.047 Uiso 1 1 calc R
C30 C 0.1547(2) 0.3089(2) 0.41069(16) 0.0205(7) Uani 1 1 d .
C31 C 0.1540(3) 0.3923(2) 0.43756(18) 0.0260(8) Uani 1 1 d .
H31A H 0.2002 0.4302 0.4310 0.031 Uiso 1 1 calc R
C32 C 0.0867(3) 0.4203(3) 0.47373(19) 0.0349(10) Uani 1 1 d .
H32A H 0.0877 0.4767 0.4921 0.042 Uiso 1 1 calc R
C33 C 0.0183(3) 0.3667(3) 0.48314(19) 0.0352(11) Uani 1 1 d .
H33A H -0.0270 0.3857 0.5086 0.042 Uiso 1 1 calc R
C34 C 0.0163(3) 0.2852(3) 0.45528(19) 0.0298(9) Uani 1 1 d .
H34A H -0.0311 0.2486 0.4607 0.036 Uiso 1 1 calc R
C35 C 0.0835(2) 0.2570(2) 0.41953(17) 0.0238(7) Uani 1 1 d .
H35A H 0.0813 0.2010 0.4005 0.029 Uiso 1 1 calc R
C40 C 0.3259(2) 0.3456(2) 0.37748(17) 0.0207(7) Uani 1 1 d .
C41 C 0.3496(3) 0.3721(2) 0.44061(18) 0.0269(9) Uani 1 1 d .
H41A H 0.3223 0.3477 0.4767 0.032 Uiso 1 1 calc R
C42 C 0.4125(3) 0.4336(3) 0.4508(2) 0.0368(11) Uani 1 1 d .
H42A H 0.4278 0.4517 0.4936 0.044 Uiso 1 1 calc R
C43 C 0.4535(3) 0.4688(3) 0.3978(2) 0.0417(12) Uani 1 1 d .
H43A H 0.4962 0.5113 0.4047 0.050 Uiso 1 1 calc R
C44 C 0.4316(3) 0.4418(3) 0.3355(2) 0.0371(10) Uani 1 1 d .
H44A H 0.4599 0.4650 0.2995 0.044 Uiso 1 1 calc R
C45 C 0.3679(3) 0.3803(2) 0.32563(18) 0.0249(8) Uani 1 1 d .
H45A H 0.3531 0.3620 0.2827 0.030 Uiso 1 1 calc R
C50 C 0.2637(2) 0.0527(2) 0.17551(17) 0.0212(7) Uani 1 1 d .
C51 C 0.3234(3) -0.0065(2) 0.15346(19) 0.0275(9) Uani 1 1 d .
H51A H 0.3817 0.0022 0.1637 0.033 Uiso 1 1 calc R
C52 C 0.2978(3) -0.0781(3) 0.1167(2) 0.0350(10) Uani 1 1 d .
H52A H 0.3386 -0.1174 0.1011 0.042 Uiso 1 1 calc R
C53 C 0.2127(3) -0.0917(3) 0.1030(2) 0.0362(10) Uani 1 1 d .
H53A H 0.1950 -0.1409 0.0784 0.043 Uiso 1 1 calc R
C54 C 0.1531(3) -0.0343(3) 0.12478(19) 0.0313(9) Uani 1 1 d .
H54A H 0.0948 -0.0439 0.1151 0.038 Uiso 1 1 calc R
C55 C 0.1789(3) 0.0381(2) 0.16117(18) 0.0232(8) Uani 1 1 d .
H55A H 0.1379 0.0775 0.1761 0.028 Uiso 1 1 calc R
C60 C 0.3948(2) 0.1795(2) 0.19778(18) 0.0206(7) Uani 1 1 d .
C61 C 0.4095(3) 0.1754(2) 0.13148(19) 0.0269(8) Uani 1 1 d .
H61A H 0.3692 0.1483 0.1029 0.032 Uiso 1 1 calc R
C62 C 0.4825(3) 0.2107(3) 0.1068(2) 0.0376(11) Uani 1 1 d .
H62A H 0.4913 0.2085 0.0615 0.045 Uiso 1 1 calc R
C63 C 0.5422(3) 0.2490(3) 0.1480(3) 0.0444(12) Uani 1 1 d .
H63A H 0.5927 0.2717 0.1311 0.053 Uiso 1 1 calc R
C64 C 0.5284(3) 0.2543(3) 0.2143(3) 0.0422(11) Uani 1 1 d .
H64A H 0.5694 0.2807 0.2427 0.051 Uiso 1 1 calc R
C65 C 0.4545(3) 0.2208(2) 0.2387(2) 0.0284(9) Uani 1 1 d .
H65A H 0.4444 0.2261 0.2837 0.034 Uiso 1 1 calc R
P3 P 0.62437(7) 0.33529(7) -0.06189(5) 0.0294(2) Uani 1 1 d .
F1 F 0.6934(2) 0.2847(3) -0.0952(2) 0.1113(18) Uani 1 1 d .
F2 F 0.5607(3) 0.3139(3) -0.1185(2) 0.128(2) Uani 1 1 d .
F3 F 0.6502(5) 0.4225(2) -0.08990(19) 0.153(3) Uani 1 1 d .
F4 F 0.6858(3) 0.3559(2) -0.00249(18) 0.0956(15) Uani 1 1 d .
F5 F 0.5989(4) 0.2469(3) -0.0303(2) 0.132(2) Uani 1 1 d .
F6 F 0.5551(3) 0.3825(4) -0.0235(4) 0.178(3) Uani 1 1 d .
O O 0.2269(2) 0.7469(2) 0.36016(17) 0.0512(9) Uani 1 1 d .
C101 C 0.2091(4) 0.6889(4) 0.4143(3) 0.0607(15) Uani 1 1 d .
H10D H 0.1540 0.6602 0.4054 0.073 Uiso 1 1 calc R
H10E H 0.2042 0.7237 0.4543 0.073 Uiso 1 1 calc R
C102 C 0.2744(4) 0.6219(4) 0.4258(3) 0.0655(17) Uani 1 1 d .
H10F H 0.2590 0.5857 0.4625 0.098 Uiso 1 1 calc R
H10G H 0.3290 0.6497 0.4356 0.098 Uiso 1 1 calc R
H10H H 0.2785 0.5859 0.3869 0.098 Uiso 1 1 calc R
C103 C 0.2238(3) 0.7073(3) 0.2988(3) 0.0462(12) Uani 1 1 d .
H10I H 0.1717 0.6721 0.2936 0.055 Uiso 1 1 calc R
H10J H 0.2730 0.6684 0.2947 0.055 Uiso 1 1 calc R
C104 C 0.2247(3) 0.7762(3) 0.2471(2) 0.0480(12) Uani 1 1 d .
H10K H 0.2225 0.7489 0.2042 0.072 Uiso 1 1 calc R
H10L H 0.2766 0.8104 0.2523 0.072 Uiso 1 1 calc R
H10M H 0.1756 0.8141 0.2513 0.072 Uiso 1 1 calc R

loop_
_atom_site_aniso_label
_atom_site_aniso_U_11
_atom_site_aniso_U_22
_atom_site_aniso_U_33
_atom_site_aniso_U_23
_atom_site_aniso_U_13
_atom_site_aniso_U_12
Ru 0.02286(14) 0.01059(12) 0.01231(12) -0.00018(10) -0.00073(9) -0.00074(11)
Co 0.0315(3) 0.0143(2) 0.0162(2) 0.00189(18) 0.0017(2) 0.0060(2)
P1 0.0252(5) 0.0102(4) 0.0130(4) -0.0001(3) -0.0005(3) -0.0003(3)
P2 0.0233(5) 0.0117(4) 0.0144(4) -0.0012(3) 0.0008(4) -0.0021(3)
C1 0.0282(19) 0.0227(18) 0.0152(16) 0.0023(14) -0.0046(14) 0.0027(15)
C2 0.028(2) 0.0168(17) 0.0137(16) 0.0005(12) -0.0021(14) 0.0040(14)
C3 0.032(2) 0.0142(16) 0.0162(17) 0.0043(13) -0.0012(15) -0.0006(15)
C4 0.033(2) 0.0142(16) 0.0173(17) 0.0031(13) -0.0020(15) 0.0024(15)
C5 0.029(2) 0.0224(18) 0.0167(17) 0.0052(14) -0.0020(15) 0.0103(16)
C6 0.031(2) 0.032(2) 0.030(2) 0.0034(17) -0.0058(17) -0.0058(18)
C7 0.038(2) 0.0225(18) 0.0129(15) 0.0006(14) -0.0031(14) 0.0005(17)
C8 0.039(2) 0.0193(18) 0.0193(18) 0.0042(14) -0.0004(16) -0.0077(16)
C9 0.050(3) 0.0153(17) 0.0219(19) -0.0014(14) -0.0038(18) 0.0051(17)
C10 0.033(2) 0.040(2) 0.026(2) 0.0058(18) 0.0018(17) 0.0105(19)
C11 0.030(2) 0.0153(16) 0.0137(16) -0.0013(12) 0.0006(14) 0.0037(14)
C12 0.035(2) 0.0149(16) 0.0199(18) 0.0007(13) 0.0055(16) 0.0049(15)
C13 0.044(3) 0.0245(19) 0.0165(18) 0.0063(14) 0.0087(16) 0.0101(18)
C14 0.043(2) 0.0229(19) 0.0149(17) 0.0023(14) -0.0031(16) 0.0128(17)
C15 0.032(2) 0.0211(18) 0.0182(17) -0.0027(14) -0.0032(15) 0.0053(16)
C16 0.030(2) 0.0121(15) 0.0173(17) -0.0029(13) 0.0028(14) 0.0006(14)
C17 0.038(2) 0.0132(16) 0.0203(18) -0.0011(13) 0.0043(16) -0.0002(15)
C18 0.050(3) 0.0124(16) 0.027(2) 0.0034(14) 0.0075(18) 0.0085(17)
C19 0.044(3) 0.0229(19) 0.0211(19) 0.0022(15) 0.0051(17) 0.0164(18)
C20 0.027(2) 0.0228(19) 0.0235(19) -0.0017(15) 0.0015(15) 0.0050(16)
C21 0.029(2) 0.0166(16) 0.0140(16) -0.0011(13) -0.0004(14) 0.0003(15)
C22 0.028(2) 0.0217(18) 0.0209(18) -0.0018(14) 0.0014(15) -0.0048(16)
C23 0.041(2) 0.030(2) 0.0194(19) -0.0068(15) 0.0021(17) -0.0173(19)
C24 0.039(3) 0.053(3) 0.035(2) -0.012(2) 0.010(2) -0.020(2)
C25 0.048(3) 0.077(4) 0.048(3) -0.024(3) 0.023(3) -0.035(3)
C26 0.083(5) 0.072(4) 0.041(3) -0.024(3) 0.033(3) -0.057(4)
C27 0.100(5) 0.038(3) 0.027(2) -0.005(2) 0.015(3) -0.037(3)
C28 0.062(3) 0.027(2) 0.028(2) -0.0019(17) 0.008(2) -0.018(2)
C30 0.033(2) 0.0165(16) 0.0120(16) 0.0000(12) -0.0038(14) 0.0060(15)
C31 0.042(2) 0.0159(17) 0.0198(18) -0.0002(14) -0.0017(16) 0.0071(16)
C32 0.057(3) 0.023(2) 0.025(2) -0.0036(16) -0.001(2) 0.022(2)
C33 0.046(3) 0.040(2) 0.021(2) 0.0038(17) 0.0043(18) 0.025(2)
C34 0.035(2) 0.034(2) 0.0214(19) 0.0060(16) 0.0050(17) 0.0118(18)
C35 0.031(2) 0.0210(18) 0.0198(17) -0.0002(14) 0.0000(14) 0.0055(16)
C40 0.026(2) 0.0151(16) 0.0205(18) -0.0007(13) -0.0022(15) -0.0019(14)
C41 0.041(2) 0.0219(18) 0.0173(18) -0.0001(14) -0.0032(16) -0.0059(17)
C42 0.048(3) 0.037(2) 0.025(2) -0.0076(18) -0.0109(19) -0.014(2)
C43 0.047(3) 0.042(3) 0.036(2) -0.004(2) -0.002(2) -0.025(2)
C44 0.043(3) 0.035(2) 0.033(2) 0.0003(19) 0.003(2) -0.016(2)
C45 0.032(2) 0.0222(18) 0.0209(18) -0.0022(14) 0.0015(16) -0.0030(16)
C50 0.034(2) 0.0148(16) 0.0148(16) -0.0037(13) 0.0022(15) -0.0030(15)
C51 0.037(2) 0.0193(18) 0.026(2) -0.0062(15) 0.0035(17) -0.0005(17)
C52 0.053(3) 0.021(2) 0.032(2) -0.0094(17) 0.005(2) 0.0037(19)
C53 0.060(3) 0.022(2) 0.026(2) -0.0091(16) -0.002(2) -0.009(2)
C54 0.043(3) 0.027(2) 0.023(2) -0.0018(16) -0.0053(18) -0.0109(18)
C55 0.033(2) 0.0165(17) 0.0205(18) -0.0011(14) 0.0016(15) -0.0034(15)
C60 0.0240(19) 0.0124(16) 0.0256(19) 0.0015(13) 0.0040(15) -0.0002(14)
C61 0.034(2) 0.0193(18) 0.028(2) 0.0041(15) 0.0067(17) 0.0002(16)
C62 0.051(3) 0.0201(19) 0.043(3) 0.0047(18) 0.026(2) 0.0019(19)
C63 0.040(3) 0.018(2) 0.077(4) -0.001(2) 0.028(2) -0.0078(19)
C64 0.035(2) 0.025(2) 0.067(3) -0.011(2) 0.007(2) -0.0081(19)
C65 0.029(2) 0.0189(19) 0.038(2) -0.0025(16) 0.0025(17) -0.0021(15)
P3 0.0375(6) 0.0187(5) 0.0317(6) -0.0073(4) -0.0021(5) 0.0002(4)
F1 0.060(2) 0.096(3) 0.180(5) -0.097(3) 0.046(3) -0.012(2)
F2 0.169(4) 0.066(3) 0.140(4) -0.051(3) -0.123(4) 0.042(3)
F3 0.366(9) 0.033(2) 0.059(2) 0.0100(17) -0.013(4) -0.066(3)
F4 0.160(4) 0.045(2) 0.077(3) -0.0248(18) -0.070(3) 0.014(2)
F5 0.255(6) 0.064(3) 0.080(3) -0.019(2) 0.060(4) -0.088(3)
F6 0.061(3) 0.172(5) 0.303(8) -0.184(6) 0.030(4) 0.002(3)
O 0.069(2) 0.0347(19) 0.050(2) 0.0082(16) 0.0035(18) -0.0056(17)
C101 0.072(4) 0.056(4) 0.055(4) 0.007(3) 0.007(3) -0.001(3)
C102 0.080(5) 0.053(4) 0.063(4) 0.010(3) 0.006(3) 0.001(3)
C103 0.050(3) 0.032(2) 0.057(3) 0.000(2) 0.000(3) -0.004(2)
C104 0.050(3) 0.047(3) 0.047(3) 0.001(2) -0.004(2) 0.000(2)

loop_
_atom_type_symbol
_atom_type_description
_atom_type_scat_dispersion_real
_atom_type_scat_dispersion_imag
_atom_type_scat_source
C C 0.0033 0.0016 'International Tables Vol C Tables 4.2.6.8 and 6.1.1.4'
H H 0.0000 0.0000 'International Tables Vol C Tables 4.2.6.8 and 6.1.1.4'
O O 0.0106 0.0060 'International Tables Vol C Tables 4.2.6.8 and 6.1.1.4'
F F 0.0171 0.0103 'International Tables Vol C Tables 4.2.6.8 and 6.1.1.4'
P P 0.1023 0.0942 'International Tables Vol C Tables 4.2.6.8 and 6.1.1.4'
Co Co 0.3494 0.9721 'International Tables Vol C Tables 4.2.6.8 and 6.1.1.4'
Ru Ru -1.2594 0.8363 'International Tables Vol C Tables 4.2.6.8 and 6.1.1.4'

loop_
_geom_angle_atom_site_label_1
_geom_angle_atom_site_label_2
_geom_angle_atom_site_label_3
_geom_angle
C21 Ru C5 96.96(15)
C21 Ru C1 90.20(14)
C5 Ru C1 37.41(13)
C21 Ru C2 117.91(14)
C5 Ru C2 61.81(13)
C1 Ru C2 36.51(13)
C21 Ru P2 87.98(11)
C5 Ru P2 156.13(10)
C1 Ru P2 119.66(10)
C2 Ru P2 95.24(9)
C21 Ru P1 86.34(10)
C5 Ru P1 105.36(10)
C1 Ru P1 141.81(10)
C2 Ru P1 152.66(9)
P2 Ru P1 98.23(3)
C21 Ru C4 132.04(14)
C5 Ru C4 37.00(14)
C1 Ru C4 61.43(13)
C2 Ru C4 61.08(12)
P2 Ru C4 138.95(10)
P1 Ru C4 93.78(9)
C21 Ru C3 151.66(14)
C5 Ru C3 61.78(14)
C1 Ru C3 61.48(13)
C2 Ru C3 36.97(12)
P2 Ru C3 104.51(10)
P1 Ru C3 116.09(9)
C4 Ru C3 36.37(13)
C12 Co C17 105.49(16)
C12 Co C20 161.25(15)
C17 Co C20 69.30(16)
C12 Co C15 69.36(16)
C17 Co C15 158.73(15)
C20 Co C15 108.62(16)
C12 Co C13 41.35(15)
C17 Co C13 121.46(17)
C20 Co C13 156.78(16)
C15 Co C13 69.09(16)
C12 Co C18 119.36(17)
C17 Co C18 41.03(15)
C20 Co C18 69.24(16)
C15 Co C18 159.64(16)
C13 Co C18 104.52(16)
C12 Co C14 69.26(16)
C17 Co C14 158.10(16)
C20 Co C14 122.28(17)
C15 Co C14 41.14(15)
C13 Co C14 40.76(17)
C18 Co C14 121.66(15)
C12 Co C19 155.47(16)
C17 Co C19 68.98(17)
C20 Co C19 41.13(15)
C15 Co C19 124.25(17)
C13 Co C19 119.76(15)
C18 Co C19 40.90(17)
C14 Co C19 106.53(16)
C12 Co C16 123.09(15)
C17 Co C16 41.55(14)
C20 Co C16 41.25(15)
C15 Co C16 122.88(14)
C13 Co C16 159.46(17)
C18 Co C16 69.73(14)
C14 Co C16 158.86(16)
C19 Co C16 69.50(15)
C12 Co C11 41.51(14)
C17 Co C11 121.26(15)
C20 Co C11 124.69(15)
C15 Co C11 41.36(15)
C13 Co C11 69.82(14)
C18 Co C11 156.44(17)
C14 Co C11 69.71(14)
C19 Co C11 161.66(17)
C16 Co C11 107.19(14)
C40 P1 C11 98.44(17)
C40 P1 C30 102.54(17)
C11 P1 C30 97.77(16)
C40 P1 Ru 119.73(12)
C11 P1 Ru 121.83(11)
C30 P1 Ru 112.77(12)
C60 P2 C16 101.40(17)
C60 P2 C50 102.99(17)
C16 P2 C50 92.33(16)
C60 P2 Ru 117.43(11)
C16 P2 Ru 121.70(12)
C50 P2 Ru 116.72(13)
C2 C1 C5 108.4(3)
C2 C1 C6 127.3(3)
C5 C1 C6 124.0(4)
C2 C1 Ru 72.4(2)
C5 C1 Ru 71.0(2)
C6 C1 Ru 127.3(3)
C1 C2 C3 108.4(3)
C1 C2 C7 126.7(3)
C3 C2 C7 123.9(3)
C1 C2 Ru 71.04(19)
C3 C2 Ru 72.24(19)
C7 C2 Ru 131.5(2)
C4 C3 C2 107.4(3)
C4 C3 C8 126.5(3)
C2 C3 C8 125.1(3)
C4 C3 Ru 71.80(19)
C2 C3 Ru 70.79(19)
C8 C3 Ru 131.8(3)
C3 C4 C5 108.5(3)
C3 C4 C9 126.2(4)
C5 C4 C9 124.4(3)
C3 C4 Ru 71.8(2)
C5 C4 Ru 69.8(2)
C9 C4 Ru 132.6(3)
C4 C5 C1 107.2(3)
C4 C5 C10 126.3(4)
C1 C5 C10 125.6(4)
C4 C5 Ru 73.2(2)
C1 C5 Ru 71.6(2)
C10 C5 Ru 128.6(3)
C12 C11 C15 106.2(3)
C12 C11 P1 126.5(3)
C15 C11 P1 127.3(3)
C12 C11 Co 68.1(2)
C15 C11 Co 68.8(2)
P1 C11 Co 127.86(18)
C13 C12 C11 108.9(4)
C13 C12 Co 69.9(2)
C11 C12 Co 70.4(2)
C14 C13 C12 108.0(3)
C14 C13 Co 69.7(2)
C12 C13 Co 68.7(2)
C13 C14 C15 108.2(3)
C13 C14 Co 69.5(2)
C15 C14 Co 69.4(2)
C14 C15 C11 108.8(4)
C14 C15 Co 69.5(2)
C11 C15 Co 69.9(2)
C20 C16 C17 106.7(3)
C20 C16 P2 132.9(3)
C17 C16 P2 120.3(3)
C20 C16 Co 69.3(2)
C17 C16 Co 68.6(2)
P2 C16 Co 129.59(18)
C18 C17 C16 108.9(4)
C18 C17 Co 70.1(2)
C16 C17 Co 69.8(2)
C17 C18 C19 107.7(3)
C17 C18 Co 68.9(2)
C19 C18 Co 69.6(2)
C18 C19 C20 108.3(4)
C18 C19 Co 69.5(2)
C20 C19 Co 69.4(2)
C19 C20 C16 108.3(4)
C19 C20 Co 69.5(2)
C16 C20 Co 69.5(2)
C22 C21 Ru 175.3(3)
C21 C22 C23 166.4(4)
C28 C23 C24 117.8(4)
C28 C23 C22 121.9(4)
C24 C23 C22 120.1(4)
C25 C24 C23 121.2(5)
C26 C25 C24 119.4(6)
C27 C26 C25 121.1(5)
C26 C27 C28 120.1(5)
C27 C28 C23 120.4(5)
C35 C30 C31 117.2(4)
C35 C30 P1 119.0(3)
C31 C30 P1 123.7(3)
C32 C31 C30 120.9(4)
C33 C32 C31 120.5(4)
C32 C33 C34 119.6(4)
C33 C34 C35 120.0(4)
C34 C35 C30 121.6(4)
C45 C40 C41 118.9(3)
C45 C40 P1 118.6(3)
C41 C40 P1 122.5(3)
C42 C41 C40 120.4(4)
C41 C42 C43 119.9(4)
C44 C43 C42 119.9(4)
C43 C44 C45 119.8(4)
C40 C45 C44 121.0(4)
C55 C50 C51 118.9(3)
C55 C50 P2 120.4(3)
C51 C50 P2 120.1(3)
C52 C51 C50 120.6(4)
C53 C52 C51 119.7(4)
C54 C53 C52 120.5(4)
C53 C54 C55 119.9(4)
C50 C55 C54 120.5(4)
C61 C60 C65 118.6(4)
C61 C60 P2 122.4(3)
C65 C60 P2 118.8(3)
C62 C61 C60 120.6(4)
C63 C62 C61 120.3(4)
C62 C63 C64 120.0(4)
C65 C64 C63 119.7(4)
C64 C65 C60 120.7(4)
F1 P3 F3 94.4(3)
F1 P3 F2 90.5(3)
F3 P3 F2 94.5(3)
F1 P3 F6 175.8(4)
F3 P3 F6 88.9(4)
F2 P3 F6 91.8(3)
F1 P3 F4 91.2(2)
F3 P3 F4 87.1(2)
F2 P3 F4 177.5(3)
F6 P3 F4 86.4(3)
F1 P3 F5 86.5(3)
F3 P3 F5 177.8(2)
F2 P3 F5 87.5(3)
F6 P3 F5 90.1(3)
F4 P3 F5 90.9(3)
C103 O C101 114.6(4)
O C101 C102 113.5(5)
O C103 C104 109.1(4)

loop_
_geom_bond_atom_site_label_1
_geom_bond_atom_site_label_2
_geom_bond_distance
Ru C21 2.012(4)
Ru C5 2.239(4)
Ru C1 2.246(4)
Ru C2 2.265(3)
Ru P2 2.2737(10)
Ru P1 2.2801(9)
Ru C4 2.284(3)
Ru C3 2.284(3)
Co C12 2.017(4)
Co C17 2.019(4)
Co C20 2.033(4)
Co C15 2.033(4)
Co C13 2.033(4)
Co C18 2.035(4)
Co C14 2.035(4)
Co C19 2.035(4)
Co C16 2.036(3)
Co C11 2.048(3)
P1 C40 1.836(4)
P1 C11 1.838(4)
P1 C30 1.850(4)
P2 C60 1.831(4)
P2 C16 1.846(4)
P2 C50 1.847(3)
C1 C2 1.413(5)
C1 C5 1.439(5)
C1 C6 1.498(5)
C2 C3 1.442(5)
C2 C7 1.504(5)
C3 C4 1.426(5)
C3 C8 1.506(5)
C4 C5 1.436(5)
C4 C9 1.498(5)
C5 C10 1.491(5)
C11 C12 1.441(5)
C11 C15 1.441(5)
C12 C13 1.430(5)
C13 C14 1.417(6)
C14 C15 1.429(5)
C16 C20 1.433(5)
C16 C17 1.438(5)
C17 C18 1.421(5)
C18 C19 1.422(6)
C19 C20 1.429(5)
C21 C22 1.212(5)
C22 C23 1.434(5)
C23 C28 1.398(6)
C23 C24 1.410(6)
C24 C25 1.385(7)
C25 C26 1.375(9)
C26 C27 1.371(9)
C27 C28 1.395(6)
C30 C35 1.401(5)
C30 C31 1.403(5)
C31 C32 1.391(6)
C32 C33 1.381(7)
C33 C34 1.384(6)
C34 C35 1.385(5)
C40 C45 1.386(5)
C40 C41 1.402(5)
C41 C42 1.388(6)
C42 C43 1.398(6)
C43 C44 1.383(6)
C44 C45 1.395(6)
C50 C55 1.383(5)
C50 C51 1.401(5)
C51 C52 1.392(5)
C52 C53 1.383(6)
C53 C54 1.381(6)
C54 C55 1.399(5)
C60 C61 1.395(5)
C60 C65 1.399(5)
C61 C62 1.389(6)
C62 C63 1.380(7)
C63 C64 1.394(7)
C64 C65 1.390(6)
P3 F1 1.526(3)
P3 F3 1.527(4)
P3 F2 1.550(3)
P3 F6 1.556(4)
P3 F4 1.569(3)
P3 F5 1.571(4)
O C103 1.404(6)
O C101 1.467(6)
C101 C102 1.475(8)
C103 C104 1.507(7)
